data_1529228
loop_
_publ_author_name
'Golovnev, Nikolay'
'Molokeev, Maxim'
'Vereshchagin, Sergey'
'Atuchin, Victor'
'Sidorenko, Maxim'
'Dmitrushkov, Michael'

_publ_section_title
;
 Crystal structure and properties of the precursor [Ni(H2O)6](HTBA)2.2H2O
 and the complexes M(HTBA)2(H2O)2 (M=Ni, Co, Fe)
;
_journal_issue 0
_journal_name_full Polyhedron
_journal_page_first 71
_journal_paper_doi 10.1016/j.poly.2013.12.021
_journal_volume 70
_journal_year 2014
_chemical_formula_moiety 'C8 H10 Co N4 O6 S2'
_chemical_formula_sum 'C8 H10 Co N4 O6 S2'
_chemical_formula_weight 381.27
_chemical_name_systematic
;
Catena-bis(2-thiobarbiturato)diaquacobalt(II)
;
_space_group_IT_number 2
_symmetry_cell_setting triclinic
_symmetry_space_group_name_Hall '-P 1'
_symmetry_space_group_name_H-M 'P -1'
_cell_angle_alpha 91.4988(20)
_cell_angle_beta 102.6590(21)
_cell_angle_gamma 113.5119(14)
_cell_formula_units_Z 1
_cell_length_a 6.89222(35)
_cell_length_b 7.03836(37)
_cell_length_c 7.25361(31)
_cell_measurement_temperature 300
_cell_volume 312.27(3)
_diffrn_ambient_temperature 300
_diffrn_measurement_device_type
;
D8 ADVANCE Bruker
;
_diffrn_radiation_monochromator none
_diffrn_radiation_probe x-ray
_diffrn_radiation_type
;
 Cu K\a~1~~2~
;
_exptl_absorpt_coefficient_mu 14.276
_exptl_crystal_density_diffrn 2.027328
_pd_char_colour
;
pink
;
_pd_meas_2theta_range_inc 0.016
_pd_meas_2theta_range_max 139.987
_pd_meas_2theta_range_min 5
_pd_meas_scan_method step
_pd_proc_ls_pref_orient_corr
;
no correction
;
_pd_proc_ls_profile_function PearsonVII
_pd_proc_ls_prof_R_factor 0.412
_pd_proc_ls_prof_wR_expected 0.339
_pd_proc_ls_prof_wR_factor 0.383
_pd_proc_number_of_points 8436.6875
_pd_spec_mount_mode reflection
_refine_ls_goodness_of_fit_all 1.277
_refine_ls_goodness_of_fit_ref 1.130
_refine_ls_R_I_factor 0.120
_refine_ls_shift/su_max 0.01000
_cod_data_source_file CoHTBA2H2O2.cif
_cod_data_source_block a
_cod_original_cell_volume 312.268(27)
_cod_original_sg_symbol_Hall
;
-P 1
;
_cod_original_sg_symbol_H-M P-1
_cod_original_formula_sum
;
C8 H10 Co N4 O6 S2
;
_cod_database_code 1529228
_cod_database_fobs_code 1529228

loop_
_symmetry_equiv_pos_as_xyz
'x, y, z'
'-x, -y, -z'

loop_
_atom_site_label
_atom_site_type_symbol
_atom_site_fract_x
_atom_site_fract_y
_atom_site_fract_z
_atom_site_occupancy
_atom_site_B_iso_or_equiv
_atom_site_adp_type
Co Co 1 0 0 1 0 Uani
S S 0.69511(48) 0.12280(52) 0.82611(53) 1 3.45(29) Uiso
O1 O 0.6035(12) 0.5347(13) 0.3011(11) 1 2.96(38) Uiso
O2 O 0.9972(14) 0.1198(13) 0.2776(11) 1 2.94(36) Uiso
N1 N 0.8536(14) 0.1355(17) 0.5253(14) 1 1.89(43) Uiso
N3 N 0.6543(18) 0.3323(17) 0.5319(16) 1 3.42(39) Uiso
C2 C 0.7371(20) 0.2081(25) 0.6092(23) 1 3.80(51) Uiso
C4 C 0.6881(21) 0.4119(20) 0.3596(20) 1 2.52(50) Uiso
C5 C 0.8169(17) 0.3474(20) 0.2700(15) 1 2.00(44) Uiso
C6 C 0.8768(19) 0.1919(20) 0.3410(20) 1 3.02(47) Uiso
O O 0.7554(13) -0.2731(14) 0.00970(95) 1 3.38(36) Uiso
H1 H 0.90527 0.05048 0.57601 1 5 Uiso
H3 H 0.58419 0.37553 0.59275 1 5 Uiso
H5 H 0.837 0.375 0.155 1 5 Uiso
H2 H 0.6988 -0.3451 0.1076 1 5 Uiso
H4 H 0.645 -0.368 -0.0936 1 5 Uiso

loop_
_atom_site_aniso_label
_atom_site_aniso_U_11
_atom_site_aniso_U_22
_atom_site_aniso_U_33
_atom_site_aniso_U_12
_atom_site_aniso_U_13
_atom_site_aniso_U_23
Co 0.0539(45) 0.0623(45) 0.0154(37) 0.0390(28) 0.0171(23) 0.0145(23)

loop_
_diffrn_radiation_wavelength
_diffrn_radiation_wavelength_wt
1.5406 1.0000
1.5443 0.5000

loop_
_geom_angle_atom_site_label_1
_geom_angle_atom_site_label_2
_geom_angle_atom_site_label_3
_geom_angle
_geom_angle_site_symmetry_1
_geom_angle_site_symmetry_3
S Co O2 91.51(17) 1_554 1_555
S Co O 87.17(16) 1_554 1_555
O2 Co O 90.66(26) 1_555 1_555
C4 O1 H2 112.07 1_555 1_565
C6 N1 C2 117.6(11) 1_555 1_555
C6 N1 H1 120.41 1_555 1_555
C2 N1 H1 121.81 1_555 1_555
C4 N3 C2 123.6(13) 1_555 1_555
C4 N3 H3 118.09 1_555 1_555
C2 N3 H3 118.18 1_555 1_555
C5 C4 O1 125.9(10) 1_555 1_555
C5 C4 N3 116.33(94) 1_555 1_555
C5 C6 O2 126.1(10) 1_555 1_555
C5 C6 N1 120.1(11) 1_555 1_555
H5 C5 C4 124.55 1_555 1_555
H5 C5 C6 115.06 1_555 1_555
H2 O H4 96.23 1_555 1_555
S C2 N1 116.81(94) 1_555 1_555
S C2 N3 120.9(10) 1_555 1_555
O1 C4 N3 117.73(94) 1_555 1_555
O2 C6 N1 112.2(11) 1_555 1_555
N1 C2 N3 122.3(11) 1_555 1_555
C4 C5 C6 118.68(95) 1_555 1_555

loop_
_geom_bond_atom_site_label_1
_geom_bond_atom_site_label_2
_geom_bond_distance
_geom_bond_site_symmetry_2
Co S 2.6642(22) 1_554
Co O2 2.1696(73) .
Co O 2.0038(74) .
S C2 1.741(16) .
O1 C4 1.257(11) .
O2 C6 1.2840(88) .
N1 C6 1.429(16) .
N1 C2 1.342(10) .
N1 H1 0.86275 .
N3 C4 1.411(17) .
N3 C2 1.299(15) .
N3 H3 0.85127 .
C4 C5 1.406(11) .
C6 C5 1.389(14) .
C5 H5 0.88905 .
O H2 0.94646 .
O H4 0.95130 .

loop_
_geom_hbond_atom_site_label_D
_geom_hbond_atom_site_label_H
_geom_hbond_atom_site_label_A
_geom_hbond_distance_DH
_geom_hbond_distance_HA
_geom_hbond_distance_DA
_geom_hbond_angle_DHA
_geom_hbond_site_symmetry_A
N1 H1 O2 0.86 1.85 2.701(14) 170 2_756
N3 H3 O1 0.85 1.93 2.777(16) 172 2_666
O H4 O1 0.95 1.94 2.880(12) 171 2_655
O H2 O1 0.95 1.77 2.717(11) 176 1_545
